data_2233464
loop_
_publ_author_name
'Eriksson, Lars'
'Widmalm, G\"oran'

_publ_section_title
;
 Methyl 3-<i>O</i>-\a-<small>L</small>-fucopyranosyl
 \a-<small>D</small>-galactopyranoside: a synchrotron study
;
_journal_coeditor_code HB6569
_journal_issue 2
_journal_name_full 'Acta Crystallographica Section E'
_journal_page_first o528
_journal_paper_doi 10.1107/S1600536812002279
_journal_volume 68
_journal_year 2012
_chemical_formula_iupac 'C13 H24 O10'
_chemical_formula_moiety 'C13 H24 O10'
_chemical_formula_sum 'C13 H24 O10'
_chemical_formula_weight 340.32
_chemical_name_systematic
;
Methyl 3-<i>O</i>-\a-L-fucopyranosyl \a-D-galactopyranoside
;
_space_group_IT_number 19
_symmetry_cell_setting orthorhombic
_symmetry_space_group_name_Hall 'P 2ac 2ab'
_symmetry_space_group_name_H-M 'P 21 21 21'
_atom_sites_solution_hydrogens geom
_atom_sites_solution_primary direct
_atom_sites_solution_secondary difmap
_audit_creation_method SHELXL-97
_cell_angle_alpha 90.00
_cell_angle_beta 90.00
_cell_angle_gamma 90.00
_cell_formula_units_Z 4
_cell_length_a 4.78478(11)
_cell_length_b 15.7859(5)
_cell_length_c 19.4401(5)
_cell_measurement_temperature 100(2)
_cell_volume 1468.35(7)
_computing_cell_refinement 'CrysAlis RED (Oxford Diffraction, 2008)'
_computing_data_collection 'MARCCD (Marresearch, 2010)'
_computing_data_reduction 'CrysAlis RED (Oxford Diffraction, 2008)'
_computing_molecular_graphics 'DIAMOND (Brandenburg, 1999)'
_computing_publication_material 'PLATON (Spek, 2009)'
_computing_structure_refinement 'SHELXL97 (Sheldrick, 2008)'
_computing_structure_solution 'SHELXS97 (Sheldrick, 2008)'
_diffrn_ambient_temperature 100(2)
_diffrn_detector_area_resol_mean 0.0806
_diffrn_measured_fraction_theta_full 0.922
_diffrn_measured_fraction_theta_max 0.922
_diffrn_measurement_device_type 'Marresearch MARCCD 165'
_diffrn_measurement_method '\f scans'
_diffrn_radiation_monochromator Si(111)
_diffrn_radiation_source 'I911, Maxlab'
_diffrn_radiation_type synchrotron
_diffrn_radiation_wavelength 0.907
_diffrn_reflns_av_R_equivalents 0.1165
_diffrn_reflns_av_sigmaI/netI 0.0491
_diffrn_reflns_limit_h_max 5
_diffrn_reflns_limit_h_min -5
_diffrn_reflns_limit_k_max 17
_diffrn_reflns_limit_k_min -17
_diffrn_reflns_limit_l_max 20
_diffrn_reflns_limit_l_min -20
_diffrn_reflns_number 7469
_diffrn_reflns_theta_full 30.10
_diffrn_reflns_theta_max 30.10
_diffrn_reflns_theta_min 3.14
_diffrn_standards_decay_% 0
_exptl_absorpt_coefficient_mu 0.133
_exptl_absorpt_correction_type none
_exptl_crystal_colour colorless
_exptl_crystal_density_diffrn 1.539
_exptl_crystal_density_method 'not measured'
_exptl_crystal_description prism
_exptl_crystal_F_000 728
_exptl_crystal_size_max 0.030
_exptl_crystal_size_mid 0.008
_exptl_crystal_size_min 0.005
_refine_diff_density_max 0.304
_refine_diff_density_min -0.268
_refine_ls_extinction_method none
_refine_ls_goodness_of_fit_ref 1.092
_refine_ls_hydrogen_treatment constr
_refine_ls_matrix_type full
_refine_ls_number_parameters 216
_refine_ls_number_reflns 1162
_refine_ls_number_restraints 0
_refine_ls_restrained_S_all 1.092
_refine_ls_R_factor_all 0.0716
_refine_ls_R_factor_gt 0.0598
_refine_ls_shift/su_max 0.000
_refine_ls_shift/su_mean 0.000
_refine_ls_structure_factor_coef Fsqd
_refine_ls_weighting_details 'calc w=1/[\s^2^(Fo^2^)+(0.1211P)^2^+0.7072P] where P=(Fo^2^+2Fc^2^)/3'
_refine_ls_weighting_scheme calc
_refine_ls_wR_factor_gt 0.1523
_refine_ls_wR_factor_ref 0.1766
_reflns_number_gt 975
_reflns_number_total 1162
_reflns_threshold_expression I>2\s(I)
_cod_data_source_file hb6569.cif
_cod_data_source_block I
_cod_original_cell_volume 1468.36(7)
_cod_database_code 2233464
_cod_database_fobs_code 2233464

loop_
_symmetry_equiv_pos_as_xyz
'x, y, z'
'-x+1/2, -y, z+1/2'
'x+1/2, -y+1/2, -z'
'-x, y+1/2, -z+1/2'

loop_
_atom_site_type_symbol
_atom_site_label
_atom_site_fract_x
_atom_site_fract_y
_atom_site_fract_z
_atom_site_U_iso_or_equiv
_atom_site_adp_type
_atom_site_calc_flag
_atom_site_refinement_flags
_atom_site_occupancy
_atom_site_symmetry_multiplicity
C C1F 0.2242(15) 0.5346(4) 0.5260(3) 0.0359(16) Uani d . 1 1
H H1F 0.0917 0.5802 0.5114 0.054 Uiso calc R 1 1
C C2F 0.3048(14) 0.4827(5) 0.4636(3) 0.0409(17) Uani d . 1 1
H H2F 0.1270 0.4633 0.4416 0.061 Uiso calc R 1 1
C C3F 0.4713(14) 0.4025(4) 0.4827(3) 0.0394(17) Uani d . 1 1
H H3F 0.6577 0.4217 0.4999 0.059 Uiso calc R 1 1
C C4F 0.3298(15) 0.3548(5) 0.5419(3) 0.0382(17) Uani d . 1 1
H H4F 0.4571 0.3089 0.5585 0.057 Uiso calc R 1 1
C C5F 0.2588(15) 0.4126(4) 0.6012(3) 0.0403(17) Uani d . 1 1
H H5F 0.4368 0.4347 0.6214 0.060 Uiso calc R 1 1
O O5F 0.0941(9) 0.4845(3) 0.5765(2) 0.0393(12) Uani d . 1 1
C C6F 0.0937(17) 0.3710(5) 0.6571(3) 0.0465(19) Uani d . 1 1
H H6F1 0.0533 0.4124 0.6933 0.070 Uiso calc R 1 1
H H6F2 0.2017 0.3240 0.6764 0.070 Uiso calc R 1 1
H H6F3 -0.0822 0.3494 0.6381 0.070 Uiso calc R 1 1
O O2F 0.4489(10) 0.5325(3) 0.4138(2) 0.0430(13) Uani d . 1 1
H H2F1 0.5624 0.5648 0.4338 0.065 Uiso calc R 1 1
O O3F 0.5214(11) 0.3485(3) 0.4262(2) 0.0458(13) Uani d . 1 1
H H3F1 0.3725 0.3417 0.4040 0.069 Uiso calc R 1 1
O O4F 0.0806(9) 0.3171(3) 0.5133(3) 0.0430(13) Uani d . 1 1
H H4F1 0.0532 0.2697 0.5316 0.065 Uiso calc R 1 1
C C1G 0.6262(16) 0.7690(5) 0.6550(3) 0.0400(17) Uani d . 1 1
H H1G 0.7796 0.8113 0.6487 0.060 Uiso calc R 1 1
C C2G 0.6339(14) 0.7069(4) 0.5935(3) 0.0371(17) Uani d . 1 1
H H2G 0.8264 0.6823 0.5909 0.056 Uiso calc R 1 1
C C3G 0.4279(14) 0.6336(4) 0.6047(3) 0.0362(16) Uani d . 1 1
H H3G 0.2321 0.6554 0.6017 0.054 Uiso calc R 1 1
C C4G 0.4759(15) 0.5952(5) 0.6746(4) 0.0406(18) Uani d . 1 1
H H4G 0.3289 0.5514 0.6831 0.061 Uiso calc R 1 1
C C5G 0.4618(15) 0.6608(4) 0.7312(4) 0.0420(18) Uani d . 1 1
H H5G 0.2701 0.6860 0.7328 0.063 Uiso calc R 1 1
C C6G 0.5295(18) 0.6222(5) 0.7996(3) 0.0463(19) Uani d . 1 1
H H6G1 0.4176 0.5700 0.8059 0.069 Uiso calc R 1 1
H H6G2 0.7295 0.6062 0.8006 0.069 Uiso calc R 1 1
O O1G 0.3648(10) 0.8128(3) 0.6509(2) 0.0434(13) Uani d . 1 1
O O2G 0.5808(10) 0.7497(3) 0.5311(2) 0.0436(13) Uani d . 1 1
H H2G1 0.7044 0.7370 0.5022 0.065 Uiso calc R 1 1
O O3G 0.4759(10) 0.5731(3) 0.5507(2) 0.0412(12) Uani d . 1 1
O O4G 0.7492(10) 0.5552(3) 0.6797(2) 0.0444(13) Uani d . 1 1
H H4G1 0.7904 0.5329 0.6418 0.067 Uiso calc R 1 1
O O5G 0.6680(10) 0.7279(3) 0.7175(2) 0.0418(13) Uani d . 1 1
O O6G 0.4725(10) 0.6796(3) 0.8553(2) 0.0446(13) Uani d . 1 1
H H6G 0.5970 0.6748 0.8855 0.067 Uiso calc R 1 1
C C7 0.3647(18) 0.8825(5) 0.6975(3) 0.049(2) Uani d . 1 1
H H7A 0.3842 0.8615 0.7447 0.073 Uiso calc R 1 1
H H7B 0.1885 0.9137 0.6931 0.073 Uiso calc R 1 1
H H7C 0.5213 0.9202 0.6867 0.073 Uiso calc R 1 1

loop_
_atom_site_aniso_label
_atom_site_aniso_U_11
_atom_site_aniso_U_22
_atom_site_aniso_U_33
_atom_site_aniso_U_12
_atom_site_aniso_U_13
_atom_site_aniso_U_23
C1F 0.026(3) 0.053(4) 0.029(3) 0.002(3) -0.004(3) -0.006(3)
C2F 0.021(3) 0.061(4) 0.041(4) -0.004(3) -0.012(3) 0.005(4)
C3F 0.025(3) 0.058(4) 0.035(4) -0.001(4) -0.003(3) -0.007(3)
C4F 0.028(4) 0.051(4) 0.035(4) -0.004(3) -0.007(3) -0.005(3)
C5F 0.024(3) 0.054(4) 0.044(4) 0.005(4) -0.003(3) 0.006(3)
O5F 0.023(2) 0.057(3) 0.038(3) 0.000(2) 0.002(2) 0.002(2)
C6F 0.038(4) 0.062(5) 0.040(4) 0.007(4) 0.001(3) 0.000(4)
O2F 0.030(3) 0.061(3) 0.038(2) -0.004(2) 0.004(2) 0.000(2)
O3F 0.026(3) 0.067(3) 0.044(3) 0.000(3) -0.002(2) -0.001(2)
O4F 0.023(3) 0.058(3) 0.048(3) -0.005(2) 0.000(2) -0.001(2)
C1G 0.036(4) 0.051(4) 0.032(4) 0.005(4) 0.001(3) 0.007(3)
C2G 0.020(3) 0.059(4) 0.032(3) 0.006(3) 0.001(3) 0.000(3)
C3G 0.020(3) 0.049(4) 0.040(4) 0.001(3) -0.012(3) -0.003(3)
C4G 0.021(3) 0.051(4) 0.050(4) 0.005(3) -0.007(3) 0.000(4)
C5G 0.025(4) 0.059(5) 0.043(4) 0.002(4) -0.002(3) 0.002(3)
C6G 0.047(5) 0.055(4) 0.037(4) 0.006(4) -0.002(4) -0.004(4)
O1G 0.029(3) 0.059(3) 0.042(3) 0.006(3) -0.006(2) 0.006(2)
O2G 0.023(3) 0.071(3) 0.038(2) 0.008(3) 0.002(2) 0.008(3)
O3G 0.025(3) 0.058(3) 0.041(3) 0.000(2) -0.009(2) -0.002(2)
O4G 0.031(3) 0.063(3) 0.040(3) 0.010(3) 0.003(2) -0.006(2)
O5G 0.028(3) 0.061(3) 0.037(3) -0.005(2) -0.002(2) 0.000(2)
O6G 0.029(3) 0.069(3) 0.036(3) -0.003(3) -0.002(2) -0.004(3)
C7 0.042(4) 0.068(5) 0.036(4) 0.010(4) -0.008(3) -0.004(4)

loop_
_atom_type_symbol
_atom_type_description
_atom_type_scat_dispersion_real
_atom_type_scat_dispersion_imag
_atom_type_scat_source
C C 0.0033 0.0000 'International Tables Vol C Tables 4.2.6.8 and 6.1.1.4'
H H 0.0000 0.0000 'International Tables Vol C Tables 4.2.6.8 and 6.1.1.4'
O O 0.0106 0.0000 'International Tables Vol C Tables 4.2.6.8 and 6.1.1.4'

loop_
_geom_angle_atom_site_label_1
_geom_angle_atom_site_label_2
_geom_angle_atom_site_label_3
_geom_angle
O5F C1F O3G 112.2(5)
O5F C1F C2F 111.6(5)
O3G C1F C2F 106.5(5)
O5F C1F H1F 108.8
O3G C1F H1F 108.8
C2F C1F H1F 108.8
O2F C2F C1F 111.7(6)
O2F C2F C3F 111.5(5)
C1F C2F C3F 112.5(5)
O2F C2F H2F 106.9
C1F C2F H2F 106.9
C3F C2F H2F 106.9
O3F C3F C4F 111.3(6)
O3F C3F C2F 113.4(5)
C4F C3F C2F 110.9(6)
O3F C3F H3F 107.0
C4F C3F H3F 107.0
C2F C3F H3F 107.0
O4F C4F C5F 110.9(6)
O4F C4F C3F 106.1(5)
C5F C4F C3F 112.1(6)
O4F C4F H4F 109.2
C5F C4F H4F 109.2
C3F C4F H4F 109.2
O5F C5F C6F 107.1(6)
O5F C5F C4F 109.8(5)
C6F C5F C4F 114.1(6)
O5F C5F H5F 108.5
C6F C5F H5F 108.5
C4F C5F H5F 108.5
C1F O5F C5F 115.3(5)
C5F C6F H6F1 109.5
C5F C6F H6F2 109.5
H6F1 C6F H6F2 109.5
C5F C6F H6F3 109.5
H6F1 C6F H6F3 109.5
H6F2 C6F H6F3 109.5
C2F O2F H2F1 109.5
C3F O3F H3F1 109.5
C4F O4F H4F1 109.5
O5G C1G O1G 113.5(5)
O5G C1G C2G 112.0(5)
O1G C1G C2G 106.6(5)
O5G C1G H1G 108.2
O1G C1G H1G 108.2
C2G C1G H1G 108.2
O2G C2G C3G 111.5(5)
O2G C2G C1G 110.9(5)
C3G C2G C1G 110.7(5)
O2G C2G H2G 107.9
C3G C2G H2G 107.9
C1G C2G H2G 107.9
O3G C3G C4G 111.5(5)
O3G C3G C2G 107.1(5)
C4G C3G C2G 109.5(5)
O3G C3G H3G 109.6
C4G C3G H3G 109.6
C2G C3G H3G 109.6
O4G C4G C3G 111.9(6)
O4G C4G C5G 106.7(6)
C3G C4G C5G 112.0(6)
O4G C4G H4G 108.7
C3G C4G H4G 108.7
C5G C4G H4G 108.7
O5G C5G C6G 108.0(6)
O5G C5G C4G 109.2(6)
C6G C5G C4G 111.0(6)
O5G C5G H5G 109.5
C6G C5G H5G 109.5
C4G C5G H5G 109.5
O6G C6G C5G 111.7(6)
O6G C6G H6G1 109.3
C5G C6G H6G1 109.3
O6G C6G H6G2 109.3
C5G C6G H6G2 109.3
H6G1 C6G H6G2 107.9
C7 O1G C1G 109.8(5)
C2G O2G H2G1 109.5
C1F O3G C3G 113.1(5)
C4G O4G H4G1 109.5
C1G O5G C5G 113.4(5)
C6G O6G H6G 109.5
O1G C7 H7A 109.5
O1G C7 H7B 109.5
H7A C7 H7B 109.5
O1G C7 H7C 109.5
H7A C7 H7C 109.5
H7B C7 H7C 109.5

loop_
_geom_bond_atom_site_label_1
_geom_bond_atom_site_label_2
_geom_bond_distance
C1F O5F 1.406(8)
C1F O3G 1.432(8)
C1F C2F 1.515(9)
C1F H1F 1.0000
C2F O2F 1.425(8)
C2F C3F 1.541(10)
C2F H2F 1.0000
C3F O3F 1.411(8)
C3F C4F 1.532(10)
C3F H3F 1.0000
C4F O4F 1.444(8)
C4F C5F 1.509(9)
C4F H4F 1.0000
C5F O5F 1.462(8)
C5F C6F 1.495(10)
C5F H5F 1.0000
C6F H6F1 0.9800
C6F H6F2 0.9800
C6F H6F3 0.9800
O2F H2F1 0.8400
O3F H3F1 0.8400
O4F H4F1 0.8400
C1G O5G 1.392(8)
C1G O1G 1.431(9)
C1G C2G 1.546(9)
C1G H1G 1.0000
C2G O2G 1.414(8)
C2G C3G 1.535(9)
C2G H2G 1.0000
C3G O3G 1.438(8)
C3G C4G 1.505(9)
C3G H3G 1.0000
C4G O4G 1.456(9)
C4G C5G 1.513(10)
C4G H4G 1.0000
C5G O5G 1.471(8)
C5G C6G 1.498(10)
C5G H5G 1.0000
C6G O6G 1.437(8)
C6G H6G1 0.9900
C6G H6G2 0.9900
O1G C7 1.424(8)
O2G H2G1 0.8400
O4G H4G1 0.8400
O6G H6G 0.8400
C7 H7A 0.9800
C7 H7B 0.9800
C7 H7C 0.9800

loop_
_geom_hbond_atom_site_label_D
_geom_hbond_atom_site_label_H
_geom_hbond_atom_site_label_A
_geom_hbond_site_symmetry_A
_geom_hbond_distance_DH
_geom_hbond_distance_HA
_geom_hbond_distance_DA
_geom_hbond_angle_DHA
_geom_hbond_publ_flag
O3f H3f1 O6g 2_564 0.84 1.93 2.772(7) 177 yes
O4f H4f1 O3f 3_456 0.84 2.04 2.880(7) 175 yes
O2g H2g1 O2g 3_566 0.84 1.92 2.680(7) 149 yes
O4g H4g1 O5f 1_655 0.84 2.08 2.827(6) 149 yes
O6g H6g O3f 2_665 0.84 2.02 2.822(7) 158 yes

loop_
_geom_torsion_atom_site_label_1
_geom_torsion_atom_site_label_2
_geom_torsion_atom_site_label_3
_geom_torsion_atom_site_label_4
_geom_torsion
O5F C1F C2F O2F -177.1(5)
O3G C1F C2F O2F -54.4(7)
O5F C1F C2F C3F -50.8(7)
O3G C1F C2F C3F 71.9(7)
O2F C2F C3F O3F -60.3(8)
C1F C2F C3F O3F 173.3(6)
O2F C2F C3F C4F 173.7(5)
C1F C2F C3F C4F 47.3(7)
O3F C3F C4F O4F -55.3(7)
C2F C3F C4F O4F 71.8(6)
O3F C3F C4F C5F -176.6(6)
C2F C3F C4F C5F -49.5(7)
O4F C4F C5F O5F -64.9(7)
C3F C4F C5F O5F 53.6(7)
O4F C4F C5F C6F 55.4(8)
C3F C4F C5F C6F 173.9(6)
O3G C1F O5F C5F -61.8(6)
C2F C1F O5F C5F 57.6(7)
C6F C5F O5F C1F 176.5(5)
C4F C5F O5F C1F -59.0(7)
O5G C1G C2G O2G 177.9(5)
O1G C1G C2G O2G 53.1(7)
O5G C1G C2G C3G 53.6(7)
O1G C1G C2G C3G -71.1(6)
O2G C2G C3G O3G 64.1(6)
C1G C2G C3G O3G -172.1(5)
O2G C2G C3G C4G -174.9(5)
C1G C2G C3G C4G -51.0(7)
O3G C3G C4G O4G 53.0(7)
C2G C3G C4G O4G -65.3(7)
O3G C3G C4G C5G 172.8(6)
C2G C3G C4G C5G 54.4(7)
O4G C4G C5G O5G 65.6(6)
C3G C4G C5G O5G -57.1(7)
O4G C4G C5G C6G -53.3(8)
C3G C4G C5G C6G -176.1(6)
O5G C5G C6G O6G 69.9(7)
C4G C5G C6G O6G -170.4(6)
O5G C1G O1G C7 67.5(7)
C2G C1G O1G C7 -168.6(5)
O5F C1F O3G C3G -65.4(7)
C2F C1F O3G C3G 172.3(5)
C4G C3G O3G C1F 97.7(6)
C2G C3G O3G C1F -142.5(5)
O1G C1G O5G C5G 62.6(7)
C2G C1G O5G C5G -58.2(7)
C6G C5G O5G C1G -179.8(5)
C4G C5G O5G C1G 59.4(7)

loop_
_cod_related_entry_id
_cod_related_entry_database
_cod_related_entry_code
1 ChemSpider 30657409
